data_7124543
loop_
_publ_author_name
'Fan, Huaqiang'
'Wan, Yi'
'Pan, Peng'
'Cai, Wenbin'
'Liu, Shihui'
'Liu, Chuanxu'
'Zhang, Yongqiang'

_publ_section_title
;
 A cascade approach to 3D cyclic carbamates via an ionic decarboxylative
 functionalization of olefinic oxamic acids.
;
_journal_issue 1
_journal_name_full 'Chemical communications (Cambridge, England)'
_journal_page_first 86
_journal_page_last 89
_journal_paper_doi 10.1039/c9cc07709j
_journal_volume 56
_journal_year 2019
_chemical_absolute_configuration ad
_chemical_formula_sum 'C17 H17 N O5 S'
_chemical_formula_weight 347.37
_space_group_crystal_system orthorhombic
_space_group_IT_number 43
_space_group_name_Hall 'F 2 -2d'
_space_group_name_H-M_alt 'F d d 2'
_atom_sites_solution_hydrogens mixed
_audit_creation_method SHELXL-2013
_audit_update_record
;
2019-03-13 deposited with the CCDC.	2019-11-22 downloaded from the CCDC.
;
_cell_angle_alpha 90
_cell_angle_beta 90
_cell_angle_gamma 90
_cell_formula_units_Z 16
_cell_length_a 20.250(3)
_cell_length_b 21.622(3)
_cell_length_c 15.041(2)
_cell_measurement_reflns_used 1347
_cell_measurement_temperature 293(2)
_cell_measurement_theta_max 36.934
_cell_measurement_theta_min 5.513
_cell_volume 6585.6(16)
_computing_cell_refinement 'Bruker SMART'
_computing_data_collection 'Bruker SMART'
_computing_data_reduction 'Bruker SHELXTL'
_computing_molecular_graphics 'Bruker SHELXTL'
_computing_publication_material 'Bruker SHELXTL'
_computing_structure_refinement 'SHELXL-2013 (Sheldrick, 2013)'
_computing_structure_solution 'Bruker SHELXTL'
_diffrn_ambient_temperature 293(2)
_diffrn_measured_fraction_theta_full 0.999
_diffrn_measured_fraction_theta_max 0.999
_diffrn_measurement_device_type 'CCD area detector'
_diffrn_measurement_method 'phi and omega scans'
_diffrn_radiation_type MoK\a
_diffrn_radiation_wavelength 0.71073
_diffrn_reflns_av_R_equivalents 0.0524
_diffrn_reflns_av_unetI/netI 0.0560
_diffrn_reflns_Laue_measured_fraction_full 0.999
_diffrn_reflns_Laue_measured_fraction_max 0.999
_diffrn_reflns_limit_h_max 21
_diffrn_reflns_limit_h_min -24
_diffrn_reflns_limit_k_max 26
_diffrn_reflns_limit_k_min -26
_diffrn_reflns_limit_l_max 17
_diffrn_reflns_limit_l_min -18
_diffrn_reflns_number 9205
_diffrn_reflns_point_group_measured_fraction_full 0.990
_diffrn_reflns_point_group_measured_fraction_max 0.989
_diffrn_reflns_theta_full 25.242
_diffrn_reflns_theta_max 25.500
_diffrn_reflns_theta_min 1.932
_exptl_absorpt_coefficient_mu 0.224
_exptl_absorpt_correction_T_max 0.7456
_exptl_absorpt_correction_T_min 0.6600
_exptl_absorpt_correction_type multi-scan
_exptl_absorpt_process_details sadabs
_exptl_crystal_colour colorless
_exptl_crystal_density_diffrn 1.401
_exptl_crystal_description prismatic
_exptl_crystal_F_000 2912
_exptl_crystal_size_max 0.200
_exptl_crystal_size_mid 0.160
_exptl_crystal_size_min 0.110
_refine_diff_density_max 0.156
_refine_diff_density_min -0.120
_refine_diff_density_rms 0.031
_refine_ls_abs_structure_details
; 
 Flack x determined using 792 quotients [(I+)-(I-)]/[(I+)+(I-)] 
 (Parsons and Flack (2004), Acta Cryst. A60, s61). 
;
_refine_ls_abs_structure_Flack -0.01(7)
_refine_ls_extinction_method none
_refine_ls_goodness_of_fit_ref 0.990
_refine_ls_hydrogen_treatment mixed
_refine_ls_matrix_type full
_refine_ls_number_parameters 223
_refine_ls_number_reflns 3023
_refine_ls_number_restraints 1
_refine_ls_restrained_S_all 0.990
_refine_ls_R_factor_all 0.0697
_refine_ls_R_factor_gt 0.0468
_refine_ls_shift/su_max 0.000
_refine_ls_shift/su_mean 0.000
_refine_ls_structure_factor_coef Fsqd
_refine_ls_weighting_details 'w=1/[\s^2^(Fo^2^)+(0.0455P)^2^] where P=(Fo^2^+2Fc^2^)/3'
_refine_ls_weighting_scheme calc
_refine_ls_wR_factor_gt 0.0937
_refine_ls_wR_factor_ref 0.1023
_reflns_Friedel_coverage 0.902
_reflns_Friedel_fraction_full 0.981
_reflns_Friedel_fraction_max 0.978
_reflns_number_gt 2206
_reflns_number_total 3023
_reflns_threshold_expression 'I > 2\s(I)'
_cod_data_source_file c9cc07709j2.cif
_cod_data_source_block cd16437
_cod_depositor_comments 'Adding full bibliography for 7124543--7124544.cif.'
_cod_original_cell_volume 6585.5(15)
_cod_database_code 7124543
_shelx_space_group_comment
; 
The symmetry employed for this shelxl refinement is uniquely defined 
by the following loop, which should always be used as a source of 
symmetry information in preference to the above space-group names. 
They are only intended as comments. 
;
_shelx_estimated_absorpt_t_min 0.957
_shelx_estimated_absorpt_t_max 0.976
_shelxl_version_number 2013-4

loop_
_space_group_symop_operation_xyz
'x, y, z'
'-x, -y, z'
'x+1/4, -y+1/4, z+1/4'
'-x+1/4, y+1/4, z+1/4'
'x, y+1/2, z+1/2'
'-x, -y+1/2, z+1/2'
'x+1/4, -y+3/4, z+3/4'
'-x+1/4, y+3/4, z+3/4'
'x+1/2, y, z+1/2'
'-x+1/2, -y, z+1/2'
'x+3/4, -y+1/4, z+3/4'
'-x+3/4, y+1/4, z+3/4'
'x+1/2, y+1/2, z'
'-x+1/2, -y+1/2, z'
'x+3/4, -y+3/4, z+1/4'
'-x+3/4, y+3/4, z+1/4'

loop_
_atom_site_label
_atom_site_type_symbol
_atom_site_fract_x
_atom_site_fract_y
_atom_site_fract_z
_atom_site_U_iso_or_equiv
_atom_site_adp_type
_atom_site_occupancy
_atom_site_site_symmetry_order
_atom_site_calc_flag
_atom_site_refinement_flags_posn
_atom_site_refinement_flags_adp
S1 S 0.12761(7) 0.91082(6) 0.07736(9) 0.0675(4) Uani 1 1 d . .
N1 N 0.2296(2) 0.83370(16) 0.3478(3) 0.0646(12) Uani 1 1 d . .
O1 O 0.16245(17) 0.75225(13) 0.3644(3) 0.0721(10) Uani 1 1 d . .
O2 O 0.11776(14) 0.84426(13) 0.3526(2) 0.0686(10) Uani 1 1 d . .
O3 O 0.13244(15) 0.88877(12) 0.1767(2) 0.0611(8) Uani 1 1 d . .
O4 O 0.1706(2) 0.87013(17) 0.0317(3) 0.0880(11) Uani 1 1 d . .
O5 O 0.06004(18) 0.91440(17) 0.0528(2) 0.0848(11) Uani 1 1 d . .
C1 C 0.1879(2) 0.93628(19) 0.3351(3) 0.0559(11) Uani 1 1 d . .
C2 C 0.1994(3) 0.9990(2) 0.3298(4) 0.0810(16) Uani 1 1 d . .
H2 H 0.1639 1.0260 0.3249 0.097 Uiso 1 1 calc R U
C3 C 0.2621(3) 1.0221(2) 0.3318(5) 0.0931(19) Uani 1 1 d . .
H3 H 0.2690 1.0645 0.3288 0.112 Uiso 1 1 calc R U
C4 C 0.3145(3) 0.9829(2) 0.3382(5) 0.0855(17) Uani 1 1 d . .
H4 H 0.3573 0.9985 0.3383 0.103 Uiso 1 1 calc R U
C5 C 0.3041(2) 0.9203(2) 0.3447(4) 0.0719(14) Uani 1 1 d . .
H5 H 0.3398 0.8936 0.3509 0.086 Uiso 1 1 calc R U
C6 C 0.2406(2) 0.89721(19) 0.3420(3) 0.0558(11) Uani 1 1 d . .
C7 C 0.1704(2) 0.8073(2) 0.3546(3) 0.0559(11) Uani 1 1 d . .
C8 C 0.1187(2) 0.91041(16) 0.3320(3) 0.0571(11) Uani 1 1 d . .
C9 C 0.0885(2) 0.9170(2) 0.2407(3) 0.0608(12) Uani 1 1 d . .
H9A H 0.0457 0.8968 0.2391 0.073 Uiso 1 1 calc R U
H9B H 0.0823 0.9604 0.2267 0.073 Uiso 1 1 calc R U
C10 C 0.0720(3) 0.9393(3) 0.3986(4) 0.0791(16) Uani 1 1 d . .
H10A H 0.0888 0.9332 0.4577 0.119 Uiso 1 1 calc R U
H10B H 0.0293 0.9203 0.3936 0.119 Uiso 1 1 calc R U
H10C H 0.0682 0.9828 0.3869 0.119 Uiso 1 1 calc R U
C11 C 0.1605(2) 0.9857(2) 0.0792(3) 0.0634(12) Uani 1 1 d . .
C12 C 0.1201(3) 1.0363(2) 0.0723(4) 0.0745(14) Uani 1 1 d . .
H12 H 0.0747 1.0316 0.0655 0.089 Uiso 1 1 calc R U
C13 C 0.1482(3) 1.0945(3) 0.0755(4) 0.0854(17) Uani 1 1 d . .
H13 H 0.1210 1.1291 0.0724 0.102 Uiso 1 1 calc R U
C14 C 0.2149(3) 1.1026(2) 0.0830(4) 0.0758(14) Uani 1 1 d . .
C15 C 0.2539(2) 1.0512(2) 0.0901(4) 0.0791(14) Uani 1 1 d . .
H15 H 0.2993 1.0559 0.0963 0.095 Uiso 1 1 calc R U
C16 C 0.2273(2) 0.9927(2) 0.0884(4) 0.0766(15) Uani 1 1 d . .
H16 H 0.2545 0.9582 0.0934 0.092 Uiso 1 1 calc R U
C17 C 0.2442(3) 1.1670(2) 0.0864(5) 0.104(2) Uani 1 1 d . .
H17A H 0.2867 1.1669 0.0582 0.156 Uiso 1 1 calc R U
H17B H 0.2489 1.1796 0.1473 0.156 Uiso 1 1 calc R U
H17C H 0.2155 1.1953 0.0560 0.156 Uiso 1 1 calc R U
H1 H 0.264(2) 0.810(2) 0.349(3) 0.076(16) Uiso 1 1 d . .

loop_
_atom_site_aniso_label
_atom_site_aniso_U_11
_atom_site_aniso_U_22
_atom_site_aniso_U_33
_atom_site_aniso_U_23
_atom_site_aniso_U_13
_atom_site_aniso_U_12
S1 0.0655(8) 0.0659(7) 0.0710(8) -0.0106(6) -0.0035(7) -0.0086(7)
N1 0.047(2) 0.048(2) 0.099(4) -0.002(2) 0.006(2) 0.011(2)
O1 0.064(2) 0.0438(17) 0.109(3) 0.0087(16) 0.0086(18) 0.0071(16)
O2 0.0506(18) 0.0501(17) 0.105(3) 0.0148(17) 0.0047(17) 0.0103(16)
O3 0.060(2) 0.0532(17) 0.070(2) -0.0067(15) 0.0018(15) 0.0061(16)
O4 0.102(3) 0.074(2) 0.088(3) -0.030(2) 0.020(2) -0.009(2)
O5 0.075(3) 0.095(3) 0.084(3) -0.0015(19) -0.0197(17) -0.020(2)
C1 0.053(3) 0.048(2) 0.067(3) -0.006(2) 0.000(2) 0.004(2)
C2 0.069(3) 0.052(3) 0.122(5) -0.006(3) -0.016(4) 0.006(3)
C3 0.078(4) 0.054(3) 0.147(6) -0.012(4) -0.018(4) -0.006(3)
C4 0.064(3) 0.065(3) 0.127(5) -0.016(4) -0.011(3) -0.011(3)
C5 0.053(3) 0.062(3) 0.101(4) -0.013(3) -0.009(3) 0.003(2)
C6 0.057(3) 0.047(2) 0.064(3) -0.014(2) -0.001(2) 0.001(2)
C7 0.057(3) 0.052(3) 0.059(3) 0.000(2) 0.003(2) 0.012(2)
C8 0.057(3) 0.043(2) 0.072(3) 0.000(3) 0.005(2) 0.009(2)
C9 0.049(3) 0.055(3) 0.079(3) 0.001(2) 0.001(2) 0.006(2)
C10 0.074(4) 0.079(4) 0.085(4) -0.009(3) 0.017(3) 0.012(3)
C11 0.057(3) 0.065(3) 0.068(3) -0.003(2) 0.003(3) 0.000(2)
C12 0.054(3) 0.075(4) 0.095(4) 0.008(3) 0.004(3) 0.002(3)
C13 0.074(4) 0.065(3) 0.117(5) 0.012(3) 0.021(4) 0.016(3)
C14 0.071(3) 0.068(3) 0.089(4) -0.001(3) 0.017(3) -0.007(3)
C15 0.054(3) 0.075(3) 0.109(4) -0.006(3) 0.005(3) -0.001(3)
C16 0.056(3) 0.064(3) 0.110(4) -0.003(3) 0.006(3) 0.001(2)
C17 0.106(5) 0.072(3) 0.134(6) 0.004(4) 0.024(4) -0.018(3)

loop_
_atom_type_symbol
_atom_type_description
_atom_type_scat_dispersion_real
_atom_type_scat_dispersion_imag
_atom_type_scat_source
C C 0.0033 0.0016 'International Tables Vol C Tables 4.2.6.8 and 6.1.1.4'
H H 0.0000 0.0000 'International Tables Vol C Tables 4.2.6.8 and 6.1.1.4'
N N 0.0061 0.0033 'International Tables Vol C Tables 4.2.6.8 and 6.1.1.4'
O O 0.0106 0.0060 'International Tables Vol C Tables 4.2.6.8 and 6.1.1.4'
S S 0.1246 0.1234 'International Tables Vol C Tables 4.2.6.8 and 6.1.1.4'

loop_
_geom_angle_atom_site_label_1
_geom_angle_atom_site_label_2
_geom_angle_atom_site_label_3
_geom_angle
O4 S1 O5 120.1(2)
O4 S1 O3 103.6(2)
O5 S1 O3 108.9(2)
O4 S1 C11 110.4(2)
O5 S1 C11 108.7(2)
O3 S1 C11 104.0(2)
C7 N1 C6 124.8(4)
C7 N1 H1 118(3)
C6 N1 H1 117(3)
C7 O2 C8 125.5(3)
C9 O3 S1 117.8(3)
C6 C1 C2 118.8(4)
C6 C1 C8 119.9(4)
C2 C1 C8 121.3(4)
C3 C2 C1 121.0(5)
C3 C2 H2 119.5
C1 C2 H2 119.5
C4 C3 C2 119.9(5)
C4 C3 H3 120.0
C2 C3 H3 120.0
C3 C4 C5 120.0(5)
C3 C4 H4 120.0
C5 C4 H4 120.0
C4 C5 C6 119.8(4)
C4 C5 H5 120.1
C6 C5 H5 120.1
C1 C6 C5 120.4(4)
C1 C6 N1 119.3(4)
C5 C6 N1 120.3(4)
O1 C7 O2 119.1(4)
O1 C7 N1 123.4(4)
O2 C7 N1 117.5(4)
O2 C8 C1 111.6(3)
O2 C8 C9 106.2(3)
C1 C8 C9 111.7(4)
O2 C8 C10 104.8(4)
C1 C8 C10 114.0(4)
C9 C8 C10 108.0(4)
O3 C9 C8 108.4(3)
O3 C9 H9A 110.0
C8 C9 H9A 110.0
O3 C9 H9B 110.0
C8 C9 H9B 110.0
H9A C9 H9B 108.4
C8 C10 H10A 109.5
C8 C10 H10B 109.5
H10A C10 H10B 109.5
C8 C10 H10C 109.5
H10A C10 H10C 109.5
H10B C10 H10C 109.5
C16 C11 C12 120.7(4)
C16 C11 S1 118.7(4)
C12 C11 S1 120.6(4)
C11 C12 C13 118.6(5)
C11 C12 H12 120.7
C13 C12 H12 120.7
C14 C13 C12 121.7(5)
C14 C13 H13 119.1
C12 C13 H13 119.1
C15 C14 C13 118.3(5)
C15 C14 C17 121.2(5)
C13 C14 C17 120.5(5)
C14 C15 C16 121.4(5)
C14 C15 H15 119.3
C16 C15 H15 119.3
C11 C16 C15 119.4(5)
C11 C16 H16 120.3
C15 C16 H16 120.3
C14 C17 H17A 109.5
C14 C17 H17B 109.5
H17A C17 H17B 109.5
C14 C17 H17C 109.5
H17A C17 H17C 109.5
H17B C17 H17C 109.5

loop_
_geom_bond_atom_site_label_1
_geom_bond_atom_site_label_2
_geom_bond_distance
S1 O4 1.415(4)
S1 O5 1.419(4)
S1 O3 1.572(3)
S1 C11 1.751(5)
N1 C7 1.333(6)
N1 C6 1.394(5)
N1 H1 0.87(5)
O1 C7 1.211(5)
O2 C7 1.332(5)
O2 C8 1.464(4)
O3 C9 1.446(5)
C1 C6 1.365(6)
C1 C2 1.379(6)
C1 C8 1.509(6)
C2 C3 1.364(7)
C2 H2 0.9300
C3 C4 1.361(7)
C3 H3 0.9300
C4 C5 1.372(6)
C4 H4 0.9300
C5 C6 1.380(6)
C5 H5 0.9300
C8 C9 1.510(7)
C8 C10 1.514(6)
C9 H9A 0.9700
C9 H9B 0.9700
C10 H10A 0.9600
C10 H10B 0.9600
C10 H10C 0.9600
C11 C16 1.368(7)
C11 C12 1.371(6)
C12 C13 1.382(7)
C12 H12 0.9300
C13 C14 1.367(8)
C13 H13 0.9300
C14 C15 1.366(7)
C14 C17 1.515(7)
C15 C16 1.375(7)
C15 H15 0.9300
C16 H16 0.9300
C17 H17A 0.9600
C17 H17B 0.9600
C17 H17C 0.9600

loop_
_geom_hbond_atom_site_label_D
_geom_hbond_atom_site_label_H
_geom_hbond_atom_site_label_A
_geom_hbond_distance_DH
_geom_hbond_distance_HA
_geom_hbond_distance_DA
_geom_hbond_angle_DHA
_geom_hbond_site_symmetry_A
N1 H1 O1 0.87(5) 2.02(5) 2.879(5) 172(5) 14_565
C16 H16 O2 0.93 2.56 3.416(6) 152.8 7_564
C9 H9A O4 0.97 2.64 3.548(6) 156.0 15_465

loop_
_geom_torsion_atom_site_label_1
_geom_torsion_atom_site_label_2
_geom_torsion_atom_site_label_3
_geom_torsion_atom_site_label_4
_geom_torsion
O4 S1 O3 C9 -173.6(3)
O5 S1 O3 C9 -44.8(3)
C11 S1 O3 C9 71.0(3)
C6 C1 C2 C3 -0.3(9)
C8 C1 C2 C3 -179.4(6)
C1 C2 C3 C4 0.6(10)
C2 C3 C4 C5 -1.4(11)
C3 C4 C5 C6 1.9(10)
C2 C1 C6 C5 0.8(8)
C8 C1 C6 C5 179.8(5)
C2 C1 C6 N1 179.7(5)
C8 C1 C6 N1 -1.2(7)
C4 C5 C6 C1 -1.6(8)
C4 C5 C6 N1 179.4(5)
C7 N1 C6 C1 -6.0(8)
C7 N1 C6 C5 173.0(5)
C8 O2 C7 O1 -173.2(4)
C8 O2 C7 N1 8.4(6)
C6 N1 C7 O1 -175.8(5)
C6 N1 C7 O2 2.6(7)
C7 O2 C8 C1 -14.0(6)
C7 O2 C8 C9 107.9(5)
C7 O2 C8 C10 -137.9(4)
C6 C1 C8 O2 9.9(6)
C2 C1 C8 O2 -171.1(5)
C6 C1 C8 C9 -108.9(5)
C2 C1 C8 C9 70.2(6)
C6 C1 C8 C10 128.3(5)
C2 C1 C8 C10 -52.6(7)
S1 O3 C9 C8 -156.8(3)
O2 C8 C9 O3 -67.3(4)
C1 C8 C9 O3 54.6(4)
C10 C8 C9 O3 -179.2(4)
O4 S1 C11 C16 -36.9(5)
O5 S1 C11 C16 -170.5(4)
O3 S1 C11 C16 73.6(5)
O4 S1 C11 C12 143.6(4)
O5 S1 C11 C12 10.0(5)
O3 S1 C11 C12 -105.9(4)
C16 C11 C12 C13 -0.5(8)
S1 C11 C12 C13 179.0(5)
C11 C12 C13 C14 1.7(9)
C12 C13 C14 C15 -2.0(10)
C12 C13 C14 C17 -179.9(6)
C13 C14 C15 C16 1.1(9)
C17 C14 C15 C16 179.0(6)
C12 C11 C16 C15 -0.3(8)
S1 C11 C16 C15 -179.9(5)
C14 C15 C16 C11 0.1(9)
